data_4118290
loop_
_publ_author_name
'Patricia C. Tucker'
'Jason Nyffeler'
'Banghao Chen'
'Andrew Ozarowski'
'Ryan Stillwell'
'Susan E. Latturner'

_publ_contact_author_address
;
Department of Chemistry and Biochemisry
Florida State University
Tallahassee, FL 32306-4390
;
_publ_contact_author_email latturne@chem.fsu.edu
_publ_contact_author_fax '850 644 8281'
_publ_contact_author_name 'Susan E. Latturner'
_publ_contact_author_phone '850 644 4074'
_publ_section_title
;
 A Tale of Two Metals: New Cerium Iron Borocarbide Intermetallics Grown
 from Rare-Earth/Transition Metal Eutectic Fluxes
;
_journal_name_full 'Journal of the American Chemical Society'
_journal_page_first 12138
_journal_page_last 12148
_journal_paper_doi 10.1021/ja303370j
_journal_volume 134
_journal_year 2012
_chemical_formula_sum 'C34 B18 Ce33 Fe13'
_chemical_formula_weight 5952.93
_chemical_name_common 'cerium iron borocarbide'
_chemical_name_systematic
; 
 ? 
;
_space_group_IT_number 229
_symmetry_cell_setting cubic
_symmetry_space_group_name_Hall '-I 4 2 3'
_symmetry_space_group_name_H-M 'I m -3 m'
_atom_sites_solution_hydrogens none
_atom_sites_solution_primary direct
_atom_sites_solution_secondary difmap
_audit_creation_method SHELXL-97
_cell_angle_alpha 90.00
_cell_angle_beta 90.00
_cell_angle_gamma 90.00
_cell_formula_units_Z 2
_cell_length_a 14.246(8)
_cell_length_b 14.246(8)
_cell_length_c 14.246(8)
_cell_measurement_temperature 150(2)
_cell_volume 2891(3)
_computing_cell_refinement 'Saint (Bruker, 2008)'
_computing_data_collection 'APEX2 (Bruker, 2008)'
_computing_data_reduction 'Saint (Bruker, 2008)'
_computing_publication_material 'SHELXL-97 (Sheldrick, 1997)'
_computing_structure_refinement 'SHELXL-97 (Sheldrick, 2008)'
_computing_structure_solution 'SHELXS-97 (Sheldrick, 2008)'
_diffrn_ambient_temperature 150(2)
_diffrn_measured_fraction_theta_full 0.985
_diffrn_measured_fraction_theta_max 0.985
_diffrn_measurement_device_type 'Bruker APEX-II CCD area-detector'
_diffrn_measurement_method '\f and \w scans'
_diffrn_radiation_monochromator graphite
_diffrn_radiation_source 'fine-focus sealed tube'
_diffrn_radiation_type MoK\a
_diffrn_radiation_wavelength 0.71073
_diffrn_reflns_av_R_equivalents 0.0333
_diffrn_reflns_av_sigmaI/netI 0.0091
_diffrn_reflns_limit_h_max 18
_diffrn_reflns_limit_h_min -18
_diffrn_reflns_limit_k_max 18
_diffrn_reflns_limit_k_min -18
_diffrn_reflns_limit_l_max 18
_diffrn_reflns_limit_l_min -18
_diffrn_reflns_number 15157
_diffrn_reflns_theta_full 28.25
_diffrn_reflns_theta_max 28.25
_diffrn_reflns_theta_min 2.02
_exptl_absorpt_coefficient_mu 28.510
_exptl_absorpt_correction_T_max 0.565
_exptl_absorpt_correction_T_min 0.265
_exptl_absorpt_correction_type multi-scan
_exptl_absorpt_process_details 'SADABS (Bruker, 2008)'
_exptl_crystal_colour silver
_exptl_crystal_density_diffrn 6.837
_exptl_crystal_description cube-like
_exptl_crystal_F_000 5092
_exptl_crystal_size_max 0.05
_exptl_crystal_size_mid 0.04
_exptl_crystal_size_min 0.02
_refine_diff_density_max 0.826
_refine_diff_density_min -0.679
_refine_diff_density_rms 0.148
_refine_ls_extinction_coef 0.000141(7)
_refine_ls_extinction_expression Fc^*^=kFc[1+0.001xFc^2^\l^3^/sin(2\q)]^-1/4^
_refine_ls_extinction_method SHELXL
_refine_ls_goodness_of_fit_ref 1.360
_refine_ls_hydrogen_treatment none
_refine_ls_matrix_type full
_refine_ls_number_parameters 37
_refine_ls_number_reflns 388
_refine_ls_number_restraints 0
_refine_ls_restrained_S_all 1.360
_refine_ls_R_factor_all 0.0143
_refine_ls_R_factor_gt 0.0142
_refine_ls_shift/su_max 0.001
_refine_ls_shift/su_mean 0.000
_refine_ls_structure_factor_coef Fsqd
_refine_ls_weighting_details 'calc w=1/[\s^2^(Fo^2^)+(0.0000P)^2^+48.1623P] where P=(Fo^2^+2Fc^2^)/3'
_refine_ls_weighting_scheme calc
_refine_ls_wR_factor_gt 0.0285
_refine_ls_wR_factor_ref 0.0285
_reflns_number_gt 385
_reflns_number_total 388
_reflns_threshold_expression >2sigma(I)
_cod_data_source_file ja303370j_si_002_4.cif
_cod_data_source_block ce33fe13b18c34
_cod_database_code 4118290

loop_
_symmetry_equiv_pos_as_xyz
'x, y, z'
'-x, -y, z'
'-x, y, -z'
'x, -y, -z'
'z, x, y'
'z, -x, -y'
'-z, -x, y'
'-z, x, -y'
'y, z, x'
'-y, z, -x'
'y, -z, -x'
'-y, -z, x'
'y, x, -z'
'-y, -x, -z'
'y, -x, z'
'-y, x, z'
'x, z, -y'
'-x, z, y'
'-x, -z, -y'
'x, -z, y'
'z, y, -x'
'z, -y, x'
'-z, y, x'
'-z, -y, -x'
'x+1/2, y+1/2, z+1/2'
'-x+1/2, -y+1/2, z+1/2'
'-x+1/2, y+1/2, -z+1/2'
'x+1/2, -y+1/2, -z+1/2'
'z+1/2, x+1/2, y+1/2'
'z+1/2, -x+1/2, -y+1/2'
'-z+1/2, -x+1/2, y+1/2'
'-z+1/2, x+1/2, -y+1/2'
'y+1/2, z+1/2, x+1/2'
'-y+1/2, z+1/2, -x+1/2'
'y+1/2, -z+1/2, -x+1/2'
'-y+1/2, -z+1/2, x+1/2'
'y+1/2, x+1/2, -z+1/2'
'-y+1/2, -x+1/2, -z+1/2'
'y+1/2, -x+1/2, z+1/2'
'-y+1/2, x+1/2, z+1/2'
'x+1/2, z+1/2, -y+1/2'
'-x+1/2, z+1/2, y+1/2'
'-x+1/2, -z+1/2, -y+1/2'
'x+1/2, -z+1/2, y+1/2'
'z+1/2, y+1/2, -x+1/2'
'z+1/2, -y+1/2, x+1/2'
'-z+1/2, y+1/2, x+1/2'
'-z+1/2, -y+1/2, -x+1/2'
'-x, -y, -z'
'x, y, -z'
'x, -y, z'
'-x, y, z'
'-z, -x, -y'
'-z, x, y'
'z, x, -y'
'z, -x, y'
'-y, -z, -x'
'y, -z, x'
'-y, z, x'
'y, z, -x'
'-y, -x, z'
'y, x, z'
'-y, x, -z'
'y, -x, -z'
'-x, -z, y'
'x, -z, -y'
'x, z, y'
'-x, z, -y'
'-z, -y, x'
'-z, y, -x'
'z, -y, -x'
'z, y, x'
'-x+1/2, -y+1/2, -z+1/2'
'x+1/2, y+1/2, -z+1/2'
'x+1/2, -y+1/2, z+1/2'
'-x+1/2, y+1/2, z+1/2'
'-z+1/2, -x+1/2, -y+1/2'
'-z+1/2, x+1/2, y+1/2'
'z+1/2, x+1/2, -y+1/2'
'z+1/2, -x+1/2, y+1/2'
'-y+1/2, -z+1/2, -x+1/2'
'y+1/2, -z+1/2, x+1/2'
'-y+1/2, z+1/2, x+1/2'
'y+1/2, z+1/2, -x+1/2'
'-y+1/2, -x+1/2, z+1/2'
'y+1/2, x+1/2, z+1/2'
'-y+1/2, x+1/2, -z+1/2'
'y+1/2, -x+1/2, -z+1/2'
'-x+1/2, -z+1/2, y+1/2'
'x+1/2, -z+1/2, -y+1/2'
'x+1/2, z+1/2, y+1/2'
'-x+1/2, z+1/2, -y+1/2'
'-z+1/2, -y+1/2, x+1/2'
'-z+1/2, y+1/2, -x+1/2'
'z+1/2, -y+1/2, -x+1/2'
'z+1/2, y+1/2, x+1/2'

loop_
_atom_site_label
_atom_site_type_symbol
_atom_site_fract_x
_atom_site_fract_y
_atom_site_fract_z
_atom_site_U_iso_or_equiv
_atom_site_adp_type
_atom_site_occupancy
_atom_site_symmetry_multiplicity
_atom_site_calc_flag
_atom_site_refinement_flags
Ce1 Ce 0.126380(14) 0.126380(14) 0.30929(2) 0.00538(11) Uani 1 2 d S
Ce2 Ce 0.2500 0.0000 0.5000 0.00572(14) Uani 1 8 d S
Ce3 Ce 0.5000 0.0000 0.0000 0.00436(17) Uani 1 16 d S
Fe1 Fe 0.12800(5) 0.0000 0.12800(5) 0.0056(2) Uani 1 4 d S
Fe2 Fe 0.0000 0.0000 0.0000 0.0130(9) Uani 1 48 d S
C1 C 0.0000 0.2246(4) 0.2246(4) 0.0076(14) Uani 1 4 d S
C2 C 0.0000 0.3735(4) 0.3735(4) 0.0091(15) Uani 1 4 d S
C3 C 0.3297(10) 0.0000 0.0000 0.017(3) Uani 1 8 d S
C4 C 0.2500 0.2500 0.2500 0.011(3) Uani 1 12 d S
B1 B 0.0000 0.2991(4) 0.2991(4) 0.0051(15) Uani 1 4 d S
B2 B 0.2188(9) 0.0000 0.0000 0.008(2) Uani 1 8 d S

loop_
_atom_site_aniso_label
_atom_site_aniso_U_11
_atom_site_aniso_U_22
_atom_site_aniso_U_33
_atom_site_aniso_U_23
_atom_site_aniso_U_13
_atom_site_aniso_U_12
Ce1 0.00522(12) 0.00522(12) 0.00569(17) -0.00033(7) -0.00033(7) 0.00095(10)
Ce2 0.0040(3) 0.00660(18) 0.00660(18) 0.000 0.000 0.000
Ce3 0.0059(4) 0.0036(2) 0.0036(2) 0.000 0.000 0.000
Fe1 0.0057(3) 0.0055(5) 0.0057(3) 0.000 0.0003(4) 0.000
Fe2 0.0130(9) 0.0130(9) 0.0130(9) 0.000 0.000 0.000
C1 0.011(4) 0.006(2) 0.006(2) 0.001(3) 0.000 0.000
C2 0.013(4) 0.007(2) 0.007(2) 0.000(3) 0.000 0.000
C3 0.021(7) 0.015(4) 0.015(4) 0.000 0.000 0.000
C4 0.011(3) 0.011(3) 0.011(3) 0.001(3) 0.001(3) 0.001(3)
B1 0.001(4) 0.007(2) 0.007(2) 0.006(3) 0.000 0.000
B2 0.011(6) 0.007(3) 0.007(3) 0.000 0.000 0.000

loop_
_atom_type_symbol
_atom_type_description
_atom_type_scat_dispersion_real
_atom_type_scat_dispersion_imag
_atom_type_scat_source
C C 0.0033 0.0016 'International Tables Vol C Tables 4.2.6.8 and 6.1.1.4'
B B 0.0013 0.0007 'International Tables Vol C Tables 4.2.6.8 and 6.1.1.4'
Fe Fe 0.3463 0.8444 'International Tables Vol C Tables 4.2.6.8 and 6.1.1.4'
Ce Ce -0.2486 2.6331 'International Tables Vol C Tables 4.2.6.8 and 6.1.1.4'

loop_
_geom_angle_atom_site_label_1
_geom_angle_atom_site_label_2
_geom_angle_atom_site_label_3
_geom_angle
_geom_angle_site_symmetry_1
_geom_angle_site_symmetry_3
C3 Ce1 C1 86.79(16) 9 .
C3 Ce1 C1 86.79(16) 9 5
C1 Ce1 C1 122.6(3) . 5
C3 Ce1 C4 167.8(3) 9 .
C1 Ce1 C4 87.35(4) . .
C1 Ce1 C4 87.35(4) 5 .
C3 Ce1 C2 83.5(3) 9 81
C1 Ce1 C2 117.87(14) . 81
C1 Ce1 C2 117.87(14) 5 81
C4 Ce1 C2 108.69(17) . 81
C3 Ce1 B2 33.4(4) 9 9
C1 Ce1 B2 72.00(16) . 9
C1 Ce1 B2 72.00(16) 5 9
C4 Ce1 B2 134.4(2) . 9
C2 Ce1 B2 116.9(3) 81 9
C3 Ce1 B1 99.06(6) 9 5
C1 Ce1 B1 149.37(18) . 5
C1 Ce1 B1 29.4(2) 5 5
C4 Ce1 B1 80.79(3) . 5
C2 Ce1 B1 92.71(12) 81 5
B2 Ce1 B1 96.61(12) 9 5
C3 Ce1 B1 99.06(6) 9 .
C1 Ce1 B1 29.4(2) . .
C1 Ce1 B1 149.37(18) 5 .
C4 Ce1 B1 80.79(3) . .
C2 Ce1 B1 92.71(12) 81 .
B2 Ce1 B1 96.61(12) 9 .
B1 Ce1 B1 161.56(6) 5 .
C3 Ce1 B1 112.4(3) 9 81
C1 Ce1 B1 117.53(17) . 81
C1 Ce1 B1 117.53(17) 5 81
C4 Ce1 B1 79.82(14) . 81
C2 Ce1 B1 28.9(2) 81 81
B2 Ce1 B1 145.8(3) 9 81
B1 Ce1 B1 88.14(12) 5 81
B1 Ce1 B1 88.14(12) . 81
C3 Ce1 Fe1 72.3(3) 9 9
C1 Ce1 Fe1 38.14(17) . 9
C1 Ce1 Fe1 86.10(17) 5 9
C4 Ce1 Fe1 96.579(9) . 9
C2 Ce1 Fe1 145.14(12) 81 9
B2 Ce1 Fe1 43.40(19) 9 9
B1 Ce1 Fe1 115.24(14) 5 9
B1 Ce1 Fe1 67.54(14) . 9
B1 Ce1 Fe1 155.65(2) 81 9
C3 Ce1 Fe1 72.3(3) 9 .
C1 Ce1 Fe1 86.10(17) . .
C1 Ce1 Fe1 38.14(17) 5 .
C4 Ce1 Fe1 96.580(9) . .
C2 Ce1 Fe1 145.14(12) 81 .
B2 Ce1 Fe1 43.40(19) 9 .
B1 Ce1 Fe1 67.54(14) 5 .
B1 Ce1 Fe1 115.24(14) . .
B1 Ce1 Fe1 155.65(2) 81 .
Fe1 Ce1 Fe1 48.35(3) 9 .
C3 Ce1 Ce1 45.37(3) 9 52
C1 Ce1 Ce1 45.741(11) . 52
C1 Ce1 Ce1 122.86(14) 5 52
C4 Ce1 Ce1 132.040(2) . 52
C2 Ce1 Ce1 90.03(12) 81 52
B2 Ce1 Ce1 50.88(10) 9 52
B1 Ce1 Ce1 143.72(8) 5 52
B1 Ce1 Ce1 53.86(6) . 52
B1 Ce1 Ce1 109.99(9) 81 52
Fe1 Ce1 Ce1 55.120(9) 9 52
Fe1 Ce1 Ce1 90.420(15) . 52
C2 Ce2 C2 119.2(2) 34_545 6_556
C2 Ce2 C2 91.3(4) 34_545 81
C2 Ce2 C2 119.2(2) 6_556 81
C2 Ce2 C2 119.2(2) 34_545 5
C2 Ce2 C2 91.3(4) 6_556 5
C2 Ce2 C2 119.2(2) 81 5
C2 Ce2 B1 30.6(2) 34_545 34_545
C2 Ce2 B1 99.55(11) 6_556 34_545
C2 Ce2 B1 121.9(2) 81 34_545
C2 Ce2 B1 99.55(11) 5 34_545
C2 Ce2 B1 99.55(11) 34_545 6_556
C2 Ce2 B1 30.6(2) 6_556 6_556
C2 Ce2 B1 99.55(11) 81 6_556
C2 Ce2 B1 121.9(2) 5 6_556
B1 Ce2 B1 93.24(7) 34_545 6_556
C2 Ce2 B1 121.9(2) 34_545 81
C2 Ce2 B1 99.55(11) 6_556 81
C2 Ce2 B1 30.6(2) 81 81
C2 Ce2 B1 99.55(11) 5 81
B1 Ce2 B1 152.5(3) 34_545 81
B1 Ce2 B1 93.24(7) 6_556 81
C2 Ce2 B1 99.55(11) 34_545 5
C2 Ce2 B1 121.9(2) 6_556 5
C2 Ce2 B1 99.55(11) 81 5
C2 Ce2 B1 30.6(2) 5 5
B1 Ce2 B1 93.24(7) 34_545 5
B1 Ce2 B1 152.5(3) 6_556 5
B1 Ce2 B1 93.24(7) 81 5
C2 Ce2 Ce3 45.67(18) 34_545 9
C2 Ce2 Ce3 134.33(18) 6_556 9
C2 Ce2 Ce3 45.67(18) 81 9
C2 Ce2 Ce3 134.33(18) 5 9
B1 Ce2 Ce3 76.26(15) 34_545 9
B1 Ce2 Ce3 103.74(15) 6_556 9
B1 Ce2 Ce3 76.26(15) 81 9
B1 Ce2 Ce3 103.74(15) 5 9
C2 Ce2 Ce3 134.33(18) 34_545 29_545
C2 Ce2 Ce3 45.67(18) 6_556 29_545
C2 Ce2 Ce3 134.33(18) 81 29_545
C2 Ce2 Ce3 45.67(18) 5 29_545
B1 Ce2 Ce3 103.74(15) 34_545 29_545
B1 Ce2 Ce3 76.26(15) 6_556 29_545
B1 Ce2 Ce3 103.74(15) 81 29_545
B1 Ce2 Ce3 76.26(15) 5 29_545
Ce3 Ce2 Ce3 180.0 9 29_545
C2 Ce2 Ce1 148.96(6) 34_545 36
C2 Ce2 Ce1 47.170(3) 6_556 36
C2 Ce2 Ce1 78.90(16) 81 36
C2 Ce2 Ce1 90.89(12) 5 36
B1 Ce2 Ce1 145.62(7) 34_545 36
B1 Ce2 Ce1 54.20(6) 6_556 36
B1 Ce2 Ce1 53.17(12) 81 36
B1 Ce2 Ce1 111.05(9) 5 36
Ce3 Ce2 Ce1 118.384(4) 9 36
Ce3 Ce2 Ce1 61.616(4) 29_545 36
C2 Ce2 Ce1 47.170(3) 34_545 51
C2 Ce2 Ce1 148.96(6) 6_556 51
C2 Ce2 Ce1 90.89(12) 81 51
C2 Ce2 Ce1 78.90(16) 5 51
B1 Ce2 Ce1 54.20(6) 34_545 51
B1 Ce2 Ce1 145.62(7) 6_556 51
B1 Ce2 Ce1 111.05(9) 81 51
B1 Ce2 Ce1 53.17(12) 5 51
Ce3 Ce2 Ce1 61.616(4) 9 51
Ce3 Ce2 Ce1 118.384(4) 29_545 51
Ce1 Ce2 Ce1 159.851(7) 36 51
C3 Ce3 C3 180.0 49_655 .
C3 Ce3 C2 90.0 49_655 73
C3 Ce3 C2 90.0 . 73
C3 Ce3 C2 90.0 49_655 25_544
C3 Ce3 C2 90.0 . 25_544
C2 Ce3 C2 180.0(4) 73 25_544
C3 Ce3 C2 90.0 49_655 74_545
C3 Ce3 C2 90.0 . 74_545
C2 Ce3 C2 90.0 73 74_545
C2 Ce3 C2 90.0 25_544 74_545
C3 Ce3 C2 90.0 49_655 26_554
C3 Ce3 C2 90.0 . 26_554
C2 Ce3 C2 90.0 73 26_554
C2 Ce3 C2 90.0 25_544 26_554
C2 Ce3 C2 180.0(4) 74_545 26_554
C3 Ce3 Ce2 90.0 49_655 81
C3 Ce3 Ce2 90.0 . 81
C2 Ce3 Ce2 45.0 73 81
C2 Ce3 Ce2 135.0 25_544 81
C2 Ce3 Ce2 45.0 74_545 81
C2 Ce3 Ce2 135.0 26_554 81
C3 Ce3 Ce2 90.0 49_655 33_544
C3 Ce3 Ce2 90.0 . 33_544
C2 Ce3 Ce2 135.0 73 33_544
C2 Ce3 Ce2 45.0 25_544 33_544
C2 Ce3 Ce2 135.0 74_545 33_544
C2 Ce3 Ce2 45.0 26_554 33_544
Ce2 Ce3 Ce2 180.0 81 33_544
C3 Ce3 Ce2 90.0 49_655 53_655
C3 Ce3 Ce2 90.0 . 53_655
C2 Ce3 Ce2 135.0 73 53_655
C2 Ce3 Ce2 45.0 25_544 53_655
C2 Ce3 Ce2 45.0 74_545 53_655
C2 Ce3 Ce2 135.0 26_554 53_655
Ce2 Ce3 Ce2 90.0 81 53_655
Ce2 Ce3 Ce2 90.0 33_544 53_655
C3 Ce3 Ce2 90.0 49_655 5
C3 Ce3 Ce2 90.0 . 5
C2 Ce3 Ce2 45.0 73 5
C2 Ce3 Ce2 135.0 25_544 5
C2 Ce3 Ce2 135.0 74_545 5
C2 Ce3 Ce2 45.0 26_554 5
Ce2 Ce3 Ce2 90.0 81 5
Ce2 Ce3 Ce2 90.0 33_544 5
Ce2 Ce3 Ce2 180.0 53_655 5
C3 Ce3 Ce1 43.142(4) 49_655 54_655
C3 Ce3 Ce1 136.858(4) . 54_655
C2 Ce3 Ce1 46.858(4) 73 54_655
C2 Ce3 Ce1 133.142(4) 25_544 54_655
C2 Ce3 Ce1 90.0 74_545 54_655
C2 Ce3 Ce1 90.0 26_554 54_655
Ce2 Ce3 Ce1 61.084(3) 81 54_655
Ce2 Ce3 Ce1 118.916(3) 33_544 54_655
Ce2 Ce3 Ce1 118.916(3) 53_655 54_655
Ce2 Ce3 Ce1 61.084(3) 5 54_655
C3 Ce3 Ce1 136.858(4) 49_655 6
C3 Ce3 Ce1 43.142(4) . 6
C2 Ce3 Ce1 133.142(4) 73 6
C2 Ce3 Ce1 46.858(4) 25_544 6
C2 Ce3 Ce1 90.0 74_545 6
C2 Ce3 Ce1 90.0 26_554 6
Ce2 Ce3 Ce1 118.916(3) 81 6
Ce2 Ce3 Ce1 61.084(3) 33_544 6
Ce2 Ce3 Ce1 61.084(3) 53_655 6
Ce2 Ce3 Ce1 118.916(3) 5 6
Ce1 Ce3 Ce1 180.000(8) 54_655 6
C1 Fe1 B2 99.6(3) 5 9
C1 Fe1 B2 99.6(3) 5 .
B2 Fe1 B2 160.7(5) 9 .
C1 Fe1 Fe2 180.0(2) 5 .
B2 Fe1 Fe2 80.4(3) 9 .
B2 Fe1 Fe2 80.4(3) . .
C1 Fe1 Fe1 120.0 5 58
B2 Fe1 Fe1 54.78(14) 9 58
B2 Fe1 Fe1 114.16(17) . 58
Fe2 Fe1 Fe1 60.0 . 58
C1 Fe1 Fe1 120.0 5 6
B2 Fe1 Fe1 114.16(17) 9 6
B2 Fe1 Fe1 54.78(14) . 6
Fe2 Fe1 Fe1 60.0 . 6
Fe1 Fe1 Fe1 60.0 58 6
C1 Fe1 Fe1 120.0 5 9
B2 Fe1 Fe1 54.78(14) 9 9
B2 Fe1 Fe1 114.16(17) . 9
Fe2 Fe1 Fe1 60.0 . 9
Fe1 Fe1 Fe1 90.0 58 9
Fe1 Fe1 Fe1 120.0 6 9
C1 Fe1 Fe1 120.0 5 5
B2 Fe1 Fe1 114.16(17) 9 5
B2 Fe1 Fe1 54.78(14) . 5
Fe2 Fe1 Fe1 60.0 . 5
Fe1 Fe1 Fe1 120.0 58 5
Fe1 Fe1 Fe1 90.0 6 5
Fe1 Fe1 Fe1 60.0 9 5
C1 Fe1 Ce1 54.909(17) 5 .
B2 Fe1 Ce1 61.3(2) 9 .
B2 Fe1 Ce1 132.32(17) . .
Fe2 Fe1 Ce1 125.091(16) . .
Fe1 Fe1 Ce1 113.527(8) 58 .
Fe1 Fe1 Ce1 169.872(8) 6 .
Fe1 Fe1 Ce1 65.824(16) 9 .
Fe1 Fe1 Ce1 100.119(9) 5 .
C1 Fe1 Ce1 54.909(17) 5 5
B2 Fe1 Ce1 132.32(17) 9 5
B2 Fe1 Ce1 61.3(2) . 5
Fe2 Fe1 Ce1 125.091(16) . 5
Fe1 Fe1 Ce1 169.872(8) 58 5
Fe1 Fe1 Ce1 113.527(8) 6 5
Fe1 Fe1 Ce1 100.119(9) 9 5
Fe1 Fe1 Ce1 65.824(16) 5 5
Ce1 Fe1 Ce1 71.64(2) . 5
C1 Fe1 Ce1 54.909(17) 5 51
B2 Fe1 Ce1 61.3(2) 9 51
B2 Fe1 Ce1 132.32(17) . 51
Fe2 Fe1 Ce1 125.091(16) . 51
Fe1 Fe1 Ce1 65.824(16) 58 51
Fe1 Fe1 Ce1 100.119(9) 6 51
Fe1 Fe1 Ce1 113.527(8) 9 51
Fe1 Fe1 Ce1 169.872(8) 5 51
Ce1 Fe1 Ce1 69.760(18) . 51
Ce1 Fe1 Ce1 109.82(3) 5 51
C1 Fe1 Ce1 54.909(17) 5 56
B2 Fe1 Ce1 132.32(17) 9 56
B2 Fe1 Ce1 61.3(2) . 56
Fe2 Fe1 Ce1 125.091(16) . 56
Fe1 Fe1 Ce1 100.119(9) 58 56
Fe1 Fe1 Ce1 65.824(16) 6 56
Fe1 Fe1 Ce1 169.872(8) 9 56
Fe1 Fe1 Ce1 113.527(8) 5 56
Ce1 Fe1 Ce1 109.82(3) . 56
Ce1 Fe1 Ce1 69.760(18) 5 56
Ce1 Fe1 Ce1 71.64(2) 51 56
Fe1 Fe2 Fe1 120.0 . 57
Fe1 Fe2 Fe1 180.00(5) . 49
Fe1 Fe2 Fe1 60.0 57 49
Fe1 Fe2 Fe1 60.0 . 9
Fe1 Fe2 Fe1 180.00(5) 57 9
Fe1 Fe2 Fe1 120.0 49 9
Fe1 Fe2 Fe1 120.0 . 53
Fe1 Fe2 Fe1 60.0 57 53
Fe1 Fe2 Fe1 60.0 49 53
Fe1 Fe2 Fe1 120.0 9 53
Fe1 Fe2 Fe1 60.0 . 5
Fe1 Fe2 Fe1 120.0 57 5
Fe1 Fe2 Fe1 120.0 49 5
Fe1 Fe2 Fe1 60.0 9 5
Fe1 Fe2 Fe1 180.00(5) 53 5
Fe1 Fe2 Fe1 90.0 . 2
Fe1 Fe2 Fe1 120.0 57 2
Fe1 Fe2 Fe1 90.0 49 2
Fe1 Fe2 Fe1 60.0 9 2
Fe1 Fe2 Fe1 60.0 53 2
Fe1 Fe2 Fe1 120.0 5 2
Fe1 Fe2 Fe1 90.0 . 50
Fe1 Fe2 Fe1 60.0 57 50
Fe1 Fe2 Fe1 90.0 49 50
Fe1 Fe2 Fe1 120.0 9 50
Fe1 Fe2 Fe1 120.0 53 50
Fe1 Fe2 Fe1 60.0 5 50
Fe1 Fe2 Fe1 180.00(5) 2 50
Fe1 Fe2 Fe1 60.0 . 58
Fe1 Fe2 Fe1 90.0 57 58
Fe1 Fe2 Fe1 120.0 49 58
Fe1 Fe2 Fe1 90.0 9 58
Fe1 Fe2 Fe1 60.0 53 58
Fe1 Fe2 Fe1 120.0 5 58
Fe1 Fe2 Fe1 60.0 2 58
Fe1 Fe2 Fe1 120.0 50 58
Fe1 Fe2 Fe1 120.0 . 54
Fe1 Fe2 Fe1 120.0 57 54
Fe1 Fe2 Fe1 60.0 49 54
Fe1 Fe2 Fe1 60.0 9 54
Fe1 Fe2 Fe1 90.0 53 54
Fe1 Fe2 Fe1 90.0 5 54
Fe1 Fe2 Fe1 60.0 2 54
Fe1 Fe2 Fe1 120.0 50 54
Fe1 Fe2 Fe1 120.0 58 54
Fe1 Fe2 Fe1 60.0 . 6
Fe1 Fe2 Fe1 60.0 57 6
Fe1 Fe2 Fe1 120.0 49 6
Fe1 Fe2 Fe1 120.0 9 6
Fe1 Fe2 Fe1 90.0 53 6
Fe1 Fe2 Fe1 90.0 5 6
Fe1 Fe2 Fe1 120.0 2 6
Fe1 Fe2 Fe1 60.0 50 6
Fe1 Fe2 Fe1 60.0 58 6
Fe1 Fe2 Fe1 180.00(5) 54 6
Fe1 Fe2 Fe1 120.0 . 10
Fe1 Fe2 Fe1 90.0 57 10
Fe1 Fe2 Fe1 60.0 49 10
Fe1 Fe2 Fe1 90.0 9 10
Fe1 Fe2 Fe1 120.0 53 10
Fe1 Fe2 Fe1 60.0 5 10
Fe1 Fe2 Fe1 120.0 2 10
Fe1 Fe2 Fe1 60.0 50 10
Fe1 Fe2 Fe1 180.00(5) 58 10
Fe1 Fe2 Fe1 60.0 54 10
Fe1 Fe2 Fe1 120.0 6 10
B1 C1 Fe1 180.0(6) . 9
B1 C1 Ce1 93.05(17) . .
Fe1 C1 Ce1 86.95(17) 9 .
B1 C1 Ce1 93.05(17) . 52
Fe1 C1 Ce1 86.95(17) 9 52
Ce1 C1 Ce1 88.52(2) . 52
B1 C1 Ce1 93.05(17) . 59
Fe1 C1 Ce1 86.95(17) 9 59
Ce1 C1 Ce1 173.9(3) . 59
Ce1 C1 Ce1 91.16(2) 52 59
B1 C1 Ce1 93.05(17) . 9
Fe1 C1 Ce1 86.95(17) 9 9
Ce1 C1 Ce1 91.16(2) . 9
Ce1 C1 Ce1 173.9(3) 52 9
Ce1 C1 Ce1 88.52(2) 59 9
B1 C2 Ce2 90.67(18) . 9
B1 C2 Ce2 90.67(18) . 77
Ce2 C2 Ce2 178.7(4) 9 77
B1 C2 Ce3 180.0(6) . 25_455
Ce2 C2 Ce3 89.33(18) 9 25_455
Ce2 C2 Ce3 89.33(18) 77 25_455
B1 C2 Ce1 90.04(17) . 30_455
Ce2 C2 Ce1 90.000(2) 9 30_455
Ce2 C2 Ce1 90.000(2) 77 30_455
Ce3 C2 Ce1 89.96(17) 25_455 30_455
B1 C2 Ce1 90.04(17) . 77
Ce2 C2 Ce1 90.000(2) 9 77
Ce2 C2 Ce1 90.000(2) 77 77
Ce3 C2 Ce1 89.96(17) 25_455 77
Ce1 C2 Ce1 179.9(4) 30_455 77
B2 C3 Ce3 180.0 . .
B2 C3 Ce1 83.5(3) . 6
Ce3 C3 Ce1 96.5(3) . 6
B2 C3 Ce1 83.5(3) . 5
Ce3 C3 Ce1 96.5(3) . 5
Ce1 C3 Ce1 167.0(6) 6 5
B2 C3 Ce1 83.5(3) . 55
Ce3 C3 Ce1 96.5(3) . 55
Ce1 C3 Ce1 89.26(7) 6 55
Ce1 C3 Ce1 89.26(7) 5 55
B2 C3 Ce1 83.5(3) . 56
Ce3 C3 Ce1 96.5(3) . 56
Ce1 C3 Ce1 89.26(7) 6 56
Ce1 C3 Ce1 89.26(7) 5 56
Ce1 C3 Ce1 167.0(6) 55 56
Ce1 C4 Ce1 180.0 81 9
Ce1 C4 Ce1 88.952(9) 81 73
Ce1 C4 Ce1 91.048(9) 9 73
Ce1 C4 Ce1 91.048(9) 81 5
Ce1 C4 Ce1 88.952(9) 9 5
Ce1 C4 Ce1 91.048(9) 73 5
Ce1 C4 Ce1 88.952(9) 81 77
Ce1 C4 Ce1 91.048(9) 9 77
Ce1 C4 Ce1 88.952(9) 73 77
Ce1 C4 Ce1 180.000(7) 5 77
Ce1 C4 Ce1 91.048(9) 81 .
Ce1 C4 Ce1 88.952(9) 9 .
Ce1 C4 Ce1 180.0 73 .
Ce1 C4 Ce1 88.952(9) 5 .
Ce1 C4 Ce1 91.048(9) 77 .
C2 B1 C1 180.0(7) . .
C2 B1 Ce2 58.74(14) . 77
C1 B1 Ce2 121.26(14) . 77
C2 B1 Ce2 58.74(14) . 9
C1 B1 Ce2 121.26(14) . 9
Ce2 B1 Ce2 117.5(3) 77 9
C2 B1 Ce1 122.45(14) . 52
C1 B1 Ce1 57.55(14) . 52
Ce2 B1 Ce1 76.256(8) 77 52
Ce2 B1 Ce1 142.594(11) 9 52
C2 B1 Ce1 122.45(14) . 59
C1 B1 Ce1 57.55(14) . 59
Ce2 B1 Ce1 142.594(11) 77 59
Ce2 B1 Ce1 76.256(8) 9 59
Ce1 B1 Ce1 74.25(13) 52 59
C2 B1 Ce1 122.45(14) . 9
C1 B1 Ce1 57.55(14) . 9
Ce2 B1 Ce1 142.594(11) 77 9
Ce2 B1 Ce1 76.256(8) 9 9
Ce1 B1 Ce1 115.1(3) 52 9
Ce1 B1 Ce1 72.28(13) 59 9
C2 B1 Ce1 122.45(14) . .
C1 B1 Ce1 57.55(14) . .
Ce2 B1 Ce1 76.256(8) 77 .
Ce2 B1 Ce1 142.594(11) 9 .
Ce1 B1 Ce1 72.28(13) 52 .
Ce1 B1 Ce1 115.1(3) 59 .
Ce1 B1 Ce1 74.25(13) 9 .
C2 B1 Ce1 61.08(14) . 77
C1 B1 Ce1 118.92(14) . 77
Ce2 B1 Ce1 75.47(13) 77 77
Ce2 B1 Ce1 75.47(13) 9 77
Ce1 B1 Ce1 140.87(2) 52 77
Ce1 B1 Ce1 140.87(2) 59 77
Ce1 B1 Ce1 75.117(10) 9 77
Ce1 B1 Ce1 75.118(10) . 77
C2 B1 Ce1 61.08(14) . 30_455
C1 B1 Ce1 118.92(14) . 30_455
Ce2 B1 Ce1 75.47(13) 77 30_455
Ce2 B1 Ce1 75.47(13) 9 30_455
Ce1 B1 Ce1 75.117(10) 52 30_455
Ce1 B1 Ce1 75.117(10) 59 30_455
Ce1 B1 Ce1 140.87(2) 9 30_455
Ce1 B1 Ce1 140.87(2) . 30_455
Ce1 B1 Ce1 122.2(3) 77 30_455
C3 B2 Fe1 125.4(3) . .
C3 B2 Fe1 125.4(3) . 50
Fe1 B2 Fe1 109.3(5) . 50
C3 B2 Fe1 125.4(3) . 6
Fe1 B2 Fe1 70.4(3) . 6
Fe1 B2 Fe1 70.4(3) 50 6
C3 B2 Fe1 125.4(3) . 5
Fe1 B2 Fe1 70.4(3) . 5
Fe1 B2 Fe1 70.4(3) 50 5
Fe1 B2 Fe1 109.3(5) 6 5
C3 B2 Ce1 63.2(2) . 5
Fe1 B2 Ce1 75.33(3) . 5
Fe1 B2 Ce1 140.88(9) 50 5
Fe1 B2 Ce1 140.88(9) 6 5
Fe1 B2 Ce1 75.33(3) 5 5
C3 B2 Ce1 63.2(2) . 6
Fe1 B2 Ce1 140.88(9) . 6
Fe1 B2 Ce1 75.33(3) 50 6
Fe1 B2 Ce1 75.33(3) 6 6
Fe1 B2 Ce1 140.88(9) 5 6
Ce1 B2 Ce1 126.3(5) 5 6
C3 B2 Ce1 63.2(2) . 56
Fe1 B2 Ce1 75.33(3) . 56
Fe1 B2 Ce1 140.88(9) 50 56
Fe1 B2 Ce1 75.33(3) 6 56
Fe1 B2 Ce1 140.88(9) 5 56
Ce1 B2 Ce1 78.23(19) 5 56
Ce1 B2 Ce1 78.23(19) 6 56
C3 B2 Ce1 63.2(2) . 55
Fe1 B2 Ce1 140.88(9) . 55
Fe1 B2 Ce1 75.33(3) 50 55
Fe1 B2 Ce1 140.88(9) 6 55
Fe1 B2 Ce1 75.33(3) 5 55
Ce1 B2 Ce1 78.23(19) 5 55
Ce1 B2 Ce1 78.23(19) 6 55
Ce1 B2 Ce1 126.3(5) 56 55

loop_
_geom_bond_atom_site_label_1
_geom_bond_atom_site_label_2
_geom_bond_distance
_geom_bond_site_symmetry_2
Ce1 C3 2.563(2) 9
Ce1 C1 2.5798(15) .
Ce1 C1 2.5798(15) 5
Ce1 C4 2.6300(15) .
Ce1 C2 2.7170(15) 81
Ce1 B2 2.854(6) 9
Ce1 B1 3.053(5) 5
Ce1 B1 3.053(5) .
Ce1 B1 3.104(5) 81
Ce1 Fe1 3.1484(18) 9
Ce1 Fe1 3.1484(18) .
Ce1 Ce1 3.601(2) 52
Ce2 C2 2.5186(14) 34_545
Ce2 C2 2.5186(14) 6_556
Ce2 C2 2.5186(14) 81
Ce2 C2 2.5186(14) 5
Ce2 B1 2.946(5) 34_545
Ce2 B1 2.946(5) 6_556
Ce2 B1 2.946(5) 81
Ce2 B1 2.946(5) 5
Ce2 Ce3 3.5616(19) 9
Ce2 Ce3 3.5616(19) 29_545
Ce2 Ce1 3.705(2) 36
Ce2 Ce1 3.705(2) 51
Ce3 C3 2.426(14) 49_655
Ce3 C3 2.426(14) .
Ce3 C2 2.548(8) 73
Ce3 C2 2.548(8) 25_544
Ce3 C2 2.548(8) 74_545
Ce3 C2 2.548(8) 26_554
Ce3 Ce2 3.5616(19) 81
Ce3 Ce2 3.5616(19) 33_544
Ce3 Ce2 3.5616(19) 53_655
Ce3 Ce2 3.5616(19) 5
Ce3 Ce1 3.724(2) 54_655
Ce3 Ce1 3.724(2) 6
Fe1 C1 1.947(8) 5
Fe1 B2 2.236(8) 9
Fe1 B2 2.236(8) .
Fe1 Fe2 2.5788(18) .
Fe1 Fe1 2.5788(18) 58
Fe1 Fe1 2.5788(18) 6
Fe1 Fe1 2.5788(18) 9
Fe1 Fe1 2.5788(18) 5
Fe1 Ce1 3.1484(18) 5
Fe1 Ce1 3.1484(18) 51
Fe1 Ce1 3.1484(18) 56
Fe2 Fe1 2.5788(18) 57
Fe2 Fe1 2.5788(18) 49
Fe2 Fe1 2.5788(18) 9
Fe2 Fe1 2.5788(18) 53
Fe2 Fe1 2.5788(18) 5
Fe2 Fe1 2.5788(18) 2
Fe2 Fe1 2.5788(18) 50
Fe2 Fe1 2.5788(18) 58
Fe2 Fe1 2.5788(18) 54
Fe2 Fe1 2.5788(18) 6
Fe2 Fe1 2.5788(18) 10
C1 B1 1.501(11) .
C1 Fe1 1.947(8) 9
C1 Ce1 2.5798(15) 52
C1 Ce1 2.5798(15) 59
C1 Ce1 2.5798(15) 9
C2 B1 1.499(11) .
C2 Ce2 2.5186(14) 9
C2 Ce2 2.5186(14) 77
C2 Ce3 2.548(8) 25_455
C2 Ce1 2.7170(15) 30_455
C2 Ce1 2.7170(15) 77
C3 B2 1.579(19) .
C3 Ce1 2.563(2) 6
C3 Ce1 2.563(2) 5
C3 Ce1 2.563(2) 55
C3 Ce1 2.563(2) 56
C4 Ce1 2.6299(14) 81
C4 Ce1 2.6299(15) 9
C4 Ce1 2.6299(14) 73
C4 Ce1 2.6299(15) 5
C4 Ce1 2.6299(14) 77
B1 Ce2 2.946(5) 77
B1 Ce2 2.946(5) 9
B1 Ce1 3.053(5) 52
B1 Ce1 3.053(5) 59
B1 Ce1 3.053(5) 9
B1 Ce1 3.104(5) 77
B1 Ce1 3.104(5) 30_455
B2 Fe1 2.236(8) 50
B2 Fe1 2.236(8) 6
B2 Fe1 2.236(8) 5
B2 Ce1 2.854(6) 5
B2 Ce1 2.854(6) 6
B2 Ce1 2.854(6) 56
B2 Ce1 2.854(6) 55
